data_7021197
loop_
_publ_author_name
'Clark, Wesley D.'
'Tyson, Ginger E.'
'Hollis, T. Keith'
'Valle, Henry U.'
'Valente, Edward J.'
'Oliver, Allen G.'
'Dukes, Matthew P.'

_publ_section_title
;
 Toward molecular rotors: tetra-N-heterocyclic carbene Ag(i)-halide
 cubane-type clusters.
;
_journal_issue 20
_journal_name_full 'Dalton transactions (Cambridge, England : 2003)'
_journal_page_first 7338
_journal_page_last 7344
_journal_paper_doi 10.1039/c3dt32862g
_journal_volume 42
_journal_year 2013
_chemical_formula_sum 'C36 H48 Ag4 I4 N12'
_chemical_formula_weight 1587.94
_chemical_name_systematic
;
?
;
_space_group_IT_number 14
_symmetry_space_group_name_Hall '-P 2ybc'
_symmetry_space_group_name_H-M 'P 1 21/c 1'
_atom_sites_solution_hydrogens geom
_atom_sites_solution_primary direct
_atom_sites_solution_secondary difmap
_audit_creation_method SHELXL-97
_cell_angle_alpha 90.00
_cell_angle_beta 102.4310(10)
_cell_angle_gamma 90.00
_cell_formula_units_Z 4
_cell_length_a 12.1183(2)
_cell_length_b 17.1196(3)
_cell_length_c 23.9166(4)
_cell_measurement_temperature 296(2)
_cell_measurement_theta_max 0.122
_cell_measurement_theta_min 0.030
_cell_volume 4845.43(14)
_computing_structure_refinement 'SHELXL-97 (Sheldrick, 2008)'
_computing_structure_solution 'SHELXS-97 (Sheldrick, 2008)'
_diffrn_ambient_temperature 296(2)
_diffrn_measured_fraction_theta_full 0.905
_diffrn_measured_fraction_theta_max 0.905
_diffrn_radiation_monochromator graphite
_diffrn_radiation_source 'fine-focus sealed tube'
_diffrn_radiation_type CuK\a
_diffrn_radiation_wavelength 1.54178
_diffrn_reflns_av_R_equivalents 0.0723
_diffrn_reflns_av_sigmaI/netI 0.0572
_diffrn_reflns_limit_h_max 10
_diffrn_reflns_limit_h_min -13
_diffrn_reflns_limit_k_max 19
_diffrn_reflns_limit_k_min -19
_diffrn_reflns_limit_l_max 26
_diffrn_reflns_limit_l_min -28
_diffrn_reflns_number 37413
_diffrn_reflns_theta_full 67.40
_diffrn_reflns_theta_max 67.40
_diffrn_reflns_theta_min 3.20
_exptl_absorpt_coefficient_mu 33.099
_exptl_absorpt_correction_T_max 0.1216
_exptl_absorpt_correction_T_min 0.0304
_exptl_absorpt_correction_type multi-scan
_exptl_crystal_density_diffrn 2.177
_exptl_crystal_density_method 'not measured'
_exptl_crystal_F_000 2992
_exptl_crystal_size_max 0.35
_exptl_crystal_size_mid 0.25
_exptl_crystal_size_min 0.11
_refine_diff_density_max 1.314
_refine_diff_density_min -1.037
_refine_diff_density_rms 0.188
_refine_ls_extinction_coef 0.000263(19)
_refine_ls_extinction_expression Fc^*^=kFc[1+0.001xFc^2^\l^3^/sin(2\q)]^-1/4^
_refine_ls_extinction_method SHELXL
_refine_ls_goodness_of_fit_ref 1.020
_refine_ls_hydrogen_treatment mixed
_refine_ls_matrix_type full
_refine_ls_number_parameters 510
_refine_ls_number_reflns 7895
_refine_ls_number_restraints 30
_refine_ls_restrained_S_all 1.028
_refine_ls_R_factor_all 0.0627
_refine_ls_R_factor_gt 0.0480
_refine_ls_shift/su_max 0.026
_refine_ls_shift/su_mean 0.001
_refine_ls_structure_factor_coef Fsqd
_refine_ls_weighting_details 'calc w=1/[\s^2^(Fo^2^)+(0.0814P)^2^+2.5130P] where P=(Fo^2^+2Fc^2^)/3'
_refine_ls_weighting_scheme calc
_refine_ls_wR_factor_gt 0.1225
_refine_ls_wR_factor_ref 0.1325
_reflns_number_gt 6239
_reflns_number_total 7895
_reflns_threshold_expression >2sigma(I)
_cod_data_source_file c3dt32862g.txt
_cod_data_source_block mpd_1_206_0m
_cod_original_sg_symbol_H-M M
_cod_database_code 7021197

loop_
_space_group_symop_id
_space_group_symop_operation_xyz
1 'x, y, z'
2 '-x, y+1/2, -z+1/2'
3 '-x, -y, -z'
4 'x, -y-1/2, z-1/2'

loop_
_atom_site_label
_atom_site_type_symbol
_atom_site_fract_x
_atom_site_fract_y
_atom_site_fract_z
_atom_site_U_iso_or_equiv
_atom_site_adp_type
_atom_site_occupancy
_atom_site_symmetry_multiplicity
_atom_site_calc_flag
_atom_site_refinement_flags
H2 H 0.6212 0.7375 0.3822 0.075 Uiso 1 1 calc R
H3A H 0.7418 0.6331 0.3497 0.080 Uiso 1 1 calc R
H3B H 0.7442 0.6307 0.2845 0.080 Uiso 1 1 calc R
H4A H 0.8805 0.7334 0.3596 0.135 Uiso 1 1 calc R
H4B H 0.8910 0.7145 0.2970 0.135 Uiso 1 1 calc R
H5A H 1.0268 0.6551 0.3777 0.257 Uiso 1 1 calc R
H5B H 0.9303 0.5937 0.3771 0.257 Uiso 1 1 calc R
H6A H 0.9394 0.5506 0.2951 0.512 Uiso 1 1 calc R
H6B H 1.0665 0.5680 0.3225 0.512 Uiso 1 1 calc R
H6C H 0.9964 0.6269 0.2786 0.512 Uiso 1 1 calc R
H7 H 0.6272 0.9118 0.1953 0.049 Uiso 1 1 calc R
H9 H 0.3537 0.8502 0.2557 0.073 Uiso 1 1 calc R
H10 H 0.2460 0.9356 0.1944 0.088 Uiso 1 1 calc R
H12 H 0.3229 1.0060 0.1289 0.075 Uiso 1 1 calc R
H14 H 0.5175 1.1480 0.0401 0.077 Uiso 1 1 calc R
H15A H 0.6938 1.0033 -0.0051 0.063 Uiso 1 1 calc R
H15B H 0.6439 1.0866 -0.0222 0.063 Uiso 1 1 calc R
H16A H 0.8204 1.0639 0.0717 0.241 Uiso 1 1 calc R
H16B H 0.7791 1.1441 0.0432 0.241 Uiso 1 1 calc R
H17A H 0.9544 1.0858 0.0197 0.388 Uiso 1 1 calc R
H17B H 0.8686 1.0345 -0.0245 0.388 Uiso 1 1 calc R
H18A H 0.7726 1.1513 -0.0520 0.317 Uiso 1 1 calc R
H18B H 0.8873 1.1402 -0.0713 0.317 Uiso 1 1 calc R
H18C H 0.8820 1.1934 -0.0186 0.317 Uiso 1 1 calc R
H20 H 0.4479 0.4873 -0.1188 0.059 Uiso 1 1 calc R
H21A H 0.4248 0.6040 0.0037 0.054 Uiso 1 1 calc R
H21B H 0.3525 0.5458 -0.0399 0.054 Uiso 1 1 calc R
H22A H 0.2869 0.6770 -0.0481 0.064 Uiso 1 1 calc R
H22B H 0.3954 0.6992 -0.0702 0.064 Uiso 1 1 calc R
H23A H 0.3362 0.6234 -0.1506 0.086 Uiso 1 1 calc R
H23B H 0.2302 0.5963 -0.1281 0.086 Uiso 1 1 calc R
H24A H 0.1549 0.7168 -0.1404 0.179 Uiso 1 1 calc R
H24B H 0.1882 0.6918 -0.1977 0.179 Uiso 1 1 calc R
H24C H 0.2650 0.7501 -0.1560 0.179 Uiso 1 1 calc R
H25 H 0.8421 0.5963 0.0124 0.044 Uiso 1 1 calc R
H27 H 0.7633 0.5685 -0.1583 0.074 Uiso 1 1 calc R
H28 H 0.9507 0.5819 -0.1604 0.101 Uiso 1 1 calc R
H29 H 1.0822 0.6139 -0.0794 0.092 Uiso 1 1 calc R
H32 H 1.2999 0.6328 0.0859 0.067 Uiso 1 1 calc R
H33A H 1.1391 0.7587 0.1569 0.083 Uiso 1 1 calc R
H33B H 1.2647 0.7355 0.1581 0.083 Uiso 1 1 calc R
H34A H 1.1930 0.6955 0.2388 0.187 Uiso 1 1 calc R
H34B H 1.1166 0.6362 0.1986 0.187 Uiso 1 1 calc R
H35A H 1.2629 0.5709 0.2531 0.178 Uiso 1 1 calc R
H35B H 1.2744 0.5661 0.1892 0.178 Uiso 1 1 calc R
H36A H 1.4091 0.6632 0.2057 0.260 Uiso 1 1 calc R
H36B H 1.4466 0.5934 0.2480 0.260 Uiso 1 1 calc R
H36C H 1.3966 0.6694 0.2695 0.260 Uiso 1 1 calc R
C1 C 0.9751(7) 0.6080(5) -0.0258(4) 0.0435(19) Uani 1 1 d .
C2 C 0.6135(9) 0.7563(6) 0.3451(4) 0.063(3) Uani 1 1 d .
C3 C 0.7553(8) 0.6642(6) 0.3179(4) 0.067(3) Uani 1 1 d D
C4 C 0.8739(9) 0.6920(8) 0.3314(7) 0.112(5) Uani 1 1 d D
C5 C 0.9610(15) 0.6306(16) 0.3537(10) 0.214(13) Uani 1 1 d D
C6 C 0.993(3) 0.5909(19) 0.3090(10) 0.34(3) Uani 1 1 d D
C7 C 0.6082(6) 0.5999(4) -0.0382(3) 0.0333(16) Uani 1 1 d .
C8 C 0.4996(7) 0.8727(5) 0.2311(3) 0.0426(19) Uani 1 1 d .
C9 C 0.3859(8) 0.8798(6) 0.2307(4) 0.061(3) Uani 1 1 d .
C10 C 1.0457(6) 0.6693(5) 0.0698(4) 0.044(2) Uani 1 1 d .
C11 C 0.4829(7) 0.9663(5) 0.1572(3) 0.044(2) Uani 1 1 d .
C12 C 0.3680(8) 0.9732(6) 0.1553(4) 0.062(3) Uani 1 1 d .
C13 C 0.8170(8) 0.5769(6) -0.1247(4) 0.062(3) Uani 1 1 d .
C14 C 0.5315(9) 1.1016(5) 0.0605(4) 0.064(3) Uani 1 1 d .
C15 C 0.6817(7) 1.0546(5) 0.0096(4) 0.052(2) Uani 1 1 d D
C16 C 0.7903(12) 1.0894(15) 0.0354(7) 0.201(13) Uani 1 1 d D
C17 C 0.8778(16) 1.0829(14) -0.0030(11) 0.32(3) Uani 1 1 d D
C18 C 0.8530(19) 1.1468(14) -0.0390(10) 0.212(12) Uani 1 1 d D
C19 C 0.5503(7) 0.9163(5) 0.1945(3) 0.0405(18) Uani 1 1 d .
C20 C 0.5094(7) 0.5162(5) -0.0996(4) 0.049(2) Uani 1 1 d .
C21 C 0.4032(6) 0.5902(5) -0.0365(3) 0.045(2) Uani 1 1 d D
C22 C 0.3415(7) 0.6576(5) -0.0690(3) 0.054(2) Uani 1 1 d D
C23 C 0.2812(8) 0.6398(6) -0.1289(4) 0.071(3) Uani 1 1 d D
C24 C 0.2168(12) 0.7052(9) -0.1582(6) 0.119(6) Uani 1 1 d D
C25 C 0.8639(6) 0.5948(4) -0.0225(3) 0.0367(18) Uani 1 1 d .
C26 C 0.7863(6) 0.5795(4) -0.0725(3) 0.0376(18) Uani 1 1 d .
C27 C 0.6070(7) 0.9875(5) 0.0875(3) 0.0427(19) Uani 1 1 d .
C28 C 0.9281(9) 0.5870(8) -0.1258(4) 0.084(4) Uani 1 1 d .
C29 C 1.0076(8) 0.6045(7) -0.0774(4) 0.077(3) Uani 1 1 d .
C30 C 0.6420(7) 0.7685(5) 0.2571(3) 0.044(2) Uani 1 1 d .
C31 C 0.3221(9) 0.9299(7) 0.1939(5) 0.073(3) Uani 1 1 d .
C32 C 1.2221(7) 0.6365(5) 0.0724(5) 0.056(2) Uani 1 1 d .
C33 C 1.1892(8) 0.7150(7) 0.1554(5) 0.069(3) Uani 1 1 d D
C34 C 1.1892(15) 0.6624(11) 0.2055(6) 0.156(8) Uani 1 1 d D
C35 C 1.2780(18) 0.6013(9) 0.2213(7) 0.148(7) Uani 1 1 d D
C36 C 1.3926(16) 0.6347(11) 0.2375(10) 0.173(9) Uani 1 1 d D
N1 N 0.6083(6) 1.0473(4) 0.0518(3) 0.0464(17) Uani 1 1 d .
N2 N 0.4813(7) 1.0816(4) 0.0996(3) 0.062(2) Uani 1 1 d .
N3 N 0.5290(6) 1.0101(4) 0.1160(3) 0.0436(16) Uani 1 1 d .
N4 N 0.5668(6) 0.8185(4) 0.2690(3) 0.0451(17) Uani 1 1 d .
N5 N 0.5464(7) 0.8115(4) 0.3237(3) 0.057(2) Uani 1 1 d .
N6 N 0.6718(6) 0.7288(4) 0.3068(3) 0.0516(18) Uani 1 1 d .
N7 N 0.6702(5) 0.5654(4) -0.0705(3) 0.0370(15) Uani 1 1 d .
N8 N 0.5056(5) 0.5673(4) -0.0569(3) 0.0381(15) Uani 1 1 d .
N9 N 0.6113(5) 0.5125(4) -0.1105(3) 0.0503(18) Uani 1 1 d .
N10 N 1.0583(5) 0.6273(4) 0.0241(3) 0.0403(16) Uani 1 1 d .
N11 N 1.1530(5) 0.6745(4) 0.1009(3) 0.0485(17) Uani 1 1 d .
N12 N 1.1710(6) 0.6065(4) 0.0256(3) 0.0532(19) Uani 1 1 d .
Ag1 Ag 0.65493(5) 0.68619(4) 0.03014(3) 0.0567(2) Uani 1 1 d .
Ag2 Ag 0.89911(5) 0.72593(4) 0.09236(3) 0.0602(2) Uani 1 1 d .
Ag3 Ag 0.70038(7) 0.87769(4) 0.09015(3) 0.0667(2) Uani 1 1 d .
Ag4 Ag 0.69586(7) 0.74491(4) 0.17703(3) 0.0623(2) Uani 1 1 d .
I1 I 0.77958(4) 0.81776(3) -0.00564(2) 0.04570(17) Uani 1 1 d .
I2 I 0.77555(4) 0.60234(3) 0.13910(2) 0.04698(17) Uani 1 1 d .
I3 I 0.49406(4) 0.76303(3) 0.08209(2) 0.04068(17) Uani 1 1 d .
I4 I 0.89834(5) 0.84581(3) 0.17795(2) 0.05435(19) Uani 1 1 d .

loop_
_atom_site_aniso_label
_atom_site_aniso_U_11
_atom_site_aniso_U_22
_atom_site_aniso_U_33
_atom_site_aniso_U_23
_atom_site_aniso_U_13
_atom_site_aniso_U_12
C1 0.028(5) 0.053(5) 0.053(5) -0.011(4) 0.016(4) -0.001(4)
C2 0.072(7) 0.080(7) 0.039(5) 0.012(5) 0.019(5) -0.003(6)
C3 0.073(7) 0.065(6) 0.061(6) 0.018(5) 0.010(5) 0.011(5)
C4 0.059(9) 0.137(12) 0.140(13) 0.056(11) 0.021(8) 0.019(8)
C5 0.065(12) 0.35(4) 0.22(3) 0.07(3) 0.003(13) 0.054(17)
C6 0.57(8) 0.27(4) 0.13(2) 0.04(3) -0.04(3) 0.14(4)
C7 0.025(4) 0.040(4) 0.034(4) -0.003(3) 0.006(3) -0.003(3)
C8 0.048(5) 0.055(5) 0.028(4) -0.006(4) 0.015(4) 0.007(4)
C9 0.053(6) 0.083(7) 0.055(5) 0.006(5) 0.031(5) 0.017(5)
C10 0.019(4) 0.051(5) 0.058(5) 0.001(4) 0.002(4) -0.009(3)
C11 0.049(5) 0.052(5) 0.030(4) -0.002(4) 0.009(3) 0.017(4)
C12 0.054(6) 0.072(6) 0.063(6) 0.006(5) 0.018(5) 0.022(5)
C13 0.037(5) 0.097(7) 0.054(5) -0.025(6) 0.015(4) -0.012(5)
C14 0.084(8) 0.048(5) 0.059(6) 0.017(5) 0.016(5) 0.019(5)
C15 0.062(6) 0.052(5) 0.042(5) 0.012(4) 0.010(4) -0.003(4)
C16 0.068(11) 0.42(4) 0.123(13) -0.047(18) 0.045(10) -0.107(17)
C17 0.12(2) 0.24(3) 0.54(7) 0.14(4) -0.09(3) -0.06(2)
C18 0.16(2) 0.19(2) 0.26(3) 0.09(2) -0.024(19) -0.021(18)
C19 0.039(5) 0.054(5) 0.031(4) 0.002(4) 0.013(3) 0.007(4)
C20 0.036(5) 0.047(5) 0.061(5) -0.009(5) 0.002(4) -0.010(4)
C21 0.027(4) 0.066(5) 0.049(5) 0.003(4) 0.019(4) -0.008(4)
C22 0.036(5) 0.074(6) 0.055(5) 0.008(5) 0.021(4) 0.002(4)
C23 0.056(6) 0.104(8) 0.064(6) 0.015(6) 0.035(5) 0.019(6)
C24 0.115(12) 0.147(13) 0.098(10) 0.070(10) 0.028(8) 0.060(10)
C25 0.029(4) 0.042(4) 0.044(4) -0.011(4) 0.019(3) -0.007(3)
C26 0.021(4) 0.045(4) 0.048(5) -0.010(4) 0.009(3) -0.006(3)
C27 0.046(5) 0.048(5) 0.032(4) 0.010(4) 0.003(3) 0.009(4)
C28 0.050(7) 0.159(12) 0.050(6) -0.026(7) 0.027(5) -0.018(7)
C29 0.037(6) 0.134(10) 0.068(6) -0.026(7) 0.031(5) -0.020(6)
C30 0.045(5) 0.048(5) 0.039(5) 0.006(4) 0.007(4) 0.008(4)
C31 0.061(7) 0.094(8) 0.073(7) 0.011(6) 0.031(6) 0.033(6)
C32 0.017(4) 0.065(6) 0.087(7) -0.015(6) 0.012(4) 0.002(4)
C33 0.041(6) 0.085(7) 0.075(7) -0.018(6) -0.001(5) 0.006(5)
C34 0.145(17) 0.21(2) 0.097(12) -0.089(15) -0.006(11) 0.001(15)
C35 0.21(3) 0.121(14) 0.113(13) -0.028(12) 0.035(14) -0.004(15)
C36 0.134(18) 0.124(14) 0.23(2) -0.009(16) -0.019(16) -0.003(13)
N1 0.056(5) 0.042(4) 0.040(4) 0.009(3) 0.009(3) 0.004(3)
N2 0.079(6) 0.052(4) 0.058(5) 0.020(4) 0.023(4) 0.033(4)
N3 0.057(5) 0.036(3) 0.037(4) 0.008(3) 0.008(3) 0.015(3)
N4 0.057(5) 0.055(4) 0.026(3) 0.009(3) 0.016(3) 0.004(3)
N5 0.072(6) 0.064(5) 0.039(4) 0.012(4) 0.024(4) 0.009(4)
N6 0.055(5) 0.055(4) 0.045(4) 0.012(4) 0.011(4) 0.003(4)
N7 0.025(3) 0.045(4) 0.040(3) -0.013(3) 0.005(3) -0.004(3)
N8 0.027(4) 0.045(4) 0.042(4) -0.001(3) 0.006(3) -0.003(3)
N9 0.027(4) 0.060(4) 0.062(4) -0.023(4) 0.004(3) -0.004(3)
N10 0.018(3) 0.056(4) 0.051(4) -0.007(4) 0.016(3) -0.003(3)
N11 0.026(4) 0.048(4) 0.067(5) -0.011(4) 0.003(3) -0.003(3)
N12 0.022(4) 0.066(5) 0.078(5) -0.012(4) 0.025(4) 0.000(3)
Ag1 0.0359(4) 0.0740(5) 0.0627(4) -0.0251(4) 0.0162(3) -0.0035(3)
Ag2 0.0344(4) 0.0761(5) 0.0705(5) -0.0185(4) 0.0125(3) 0.0060(3)
Ag3 0.0790(6) 0.0660(4) 0.0644(5) 0.0170(4) 0.0362(4) 0.0305(4)
Ag4 0.0737(5) 0.0684(4) 0.0491(4) 0.0029(3) 0.0224(3) 0.0211(4)
I1 0.0436(3) 0.0546(3) 0.0418(3) -0.0023(3) 0.0158(2) -0.0008(2)
I2 0.0398(3) 0.0474(3) 0.0545(3) -0.0042(3) 0.0117(2) 0.0004(2)
I3 0.0322(3) 0.0515(3) 0.0405(3) -0.0030(2) 0.0125(2) 0.0037(2)
I4 0.0488(4) 0.0602(4) 0.0530(3) -0.0127(3) 0.0087(3) -0.0018(3)

loop_
_atom_type_symbol
_atom_type_description
_atom_type_scat_dispersion_real
_atom_type_scat_dispersion_imag
_atom_type_scat_source
C C 0.0181 0.0091 'International Tables Vol C Tables 4.2.6.8 and 6.1.1.4'
H H 0.0000 0.0000 'International Tables Vol C Tables 4.2.6.8 and 6.1.1.4'
N N 0.0311 0.0180 'International Tables Vol C Tables 4.2.6.8 and 6.1.1.4'
Ag Ag 0.1306 4.2820 'International Tables Vol C Tables 4.2.6.8 and 6.1.1.4'
I I -0.3257 6.8362 'International Tables Vol C Tables 4.2.6.8 and 6.1.1.4'

loop_
_geom_angle_atom_site_label_1
_geom_angle_atom_site_label_2
_geom_angle_atom_site_label_3
_geom_angle
C25 C1 N10 120.8(7)
C29 C1 C25 120.9(8)
C29 C1 N10 118.3(7)
N5 C2 H2 124.2
N5 C2 N6 111.5(8)
N6 C2 H2 124.2
H3A C3 H3B 107.8
C4 C3 H3A 109.0
C4 C3 H3B 109.0
C4 C3 N6 113.1(9)
N6 C3 H3A 109.0
N6 C3 H3B 109.0
H4A C4 H4B 107.5
C3 C4 H4A 108.5
C3 C4 H4B 108.5
C3 C4 C5 115.3(13)
C5 C4 H4A 108.5
C5 C4 H4B 108.5
H5A C5 H5B 108.0
C4 C5 H5A 109.4
C4 C5 H5B 109.4
C6 C5 H5A 109.4
C6 C5 H5B 109.5
C6 C5 C4 111.1(18)
H6A C6 H6B 109.5
H6A C6 H6C 109.5
H6B C6 H6C 109.5
C5 C6 H6A 109.4
C5 C6 H6B 109.5
C5 C6 H6C 109.5
N7 C7 N8 102.7(6)
N7 C7 Ag1 130.4(5)
N8 C7 Ag1 126.8(5)
C9 C8 C19 121.7(8)
C9 C8 N4 119.6(7)
C19 C8 N4 118.7(7)
C8 C9 H9 120.3
C31 C9 H9 120.3
C31 C9 C8 119.4(9)
N10 C10 N11 102.6(7)
N10 C10 Ag2 132.6(5)
N11 C10 Ag2 124.7(6)
C12 C11 N3 117.7(7)
C19 C11 C12 121.8(8)
C19 C11 N3 120.3(7)
C11 C12 H12 120.9
C11 C12 C31 118.3(9)
C31 C12 H12 120.9
C26 C13 H27 120.9
C28 C13 H27 120.9
C28 C13 C26 118.3(8)
N1 C14 H14 123.8
N2 C14 H14 123.8
N2 C14 N1 112.4(8)
H15A C15 H15B 108.0
C16 C15 H15A 109.3
C16 C15 H15B 109.3
C16 C15 N1 111.5(8)
N1 C15 H15A 109.3
N1 C15 H15B 109.3
H16A C16 H16B 107.8
C15 C16 H16A 109.0
C15 C16 H16B 109.0
C15 C16 C17 113.1(14)
C17 C16 H16A 109.0
C17 C16 H16B 109.0
H17A C17 H17B 109.1
C16 C17 H17A 111.1
C16 C17 H17B 111.1
C18 C17 H17A 111.1
C18 C17 H17B 111.1
C18 C17 C16 103.2(18)
H18A C18 H18B 109.5
H18A C18 H18C 109.5
H18B C18 H18C 109.5
C17 C18 H18A 109.5
C17 C18 H18B 109.5
C17 C18 H18C 109.5
C8 C19 H7 121.2
C11 C19 H7 121.2
C11 C19 C8 117.5(8)
N8 C20 H20 124.3
N9 C20 H20 124.3
N9 C20 N8 111.5(7)
H21A C21 H21B 107.8
C22 C21 H21A 109.0
C22 C21 H21B 109.0
N8 C21 H21A 109.0
N8 C21 H21B 109.0
N8 C21 C22 113.1(6)
H22A C22 H22B 107.5
C21 C22 H22A 108.5
C21 C22 H22B 108.5
C23 C22 H22A 108.5
C23 C22 H22B 108.5
C23 C22 C21 115.3(8)
H23A C23 H23B 107.7
C22 C23 H23A 108.8
C22 C23 H23B 108.8
C24 C23 H23A 108.8
C24 C23 H23B 108.8
C24 C23 C22 114.0(10)
H24A C24 H24B 109.5
H24A C24 H24C 109.5
H24B C24 H24C 109.5
C23 C24 H24A 109.5
C23 C24 H24B 109.5
C23 C24 H24C 109.5
C1 C25 H25 120.9
C26 C25 H25 120.9
C26 C25 C1 118.3(7)
C13 C26 N7 118.8(7)
C25 C26 C13 121.7(7)
C25 C26 N7 119.5(6)
N1 C27 N3 102.2(6)
N1 C27 Ag3 126.9(6)
N3 C27 Ag3 130.6(6)
C13 C28 H28 119.0
C13 C28 C29 121.9(9)
C29 C28 H28 119.0
C1 C29 H29 120.5
C28 C29 H29 120.5
C28 C29 C1 118.9(8)
N4 C30 N6 101.7(7)
N4 C30 Ag4 131.0(6)
N6 C30 Ag4 127.1(6)
C9 C31 H10 119.4
C9 C31 C12 121.2(10)
C12 C31 H10 119.4
N11 C32 H32 123.2
N12 C32 H32 123.2
N12 C32 N11 113.7(8)
H33A C33 H33B 107.9
C34 C33 H33A 109.2
C34 C33 H33B 109.2
N11 C33 H33A 109.2
N11 C33 H33B 109.2
N11 C33 C34 112.2(9)
H34A C34 H34B 106.9
C33 C34 H34A 107.3
C33 C34 H34B 107.3
C35 C34 H34A 107.3
C35 C34 H34B 107.3
C35 C34 C33 120.1(14)
H35A C35 H35B 107.9
C34 C35 H35A 109.1
C34 C35 H35B 109.1
C36 C35 H35A 109.1
C36 C35 H35B 109.1
C36 C35 C34 112.4(14)
H36A C36 H36B 109.5
H36A C36 H36C 109.5
H36B C36 H36C 109.5
C35 C36 H36A 109.5
C35 C36 H36B 109.5
C35 C36 H36C 109.5
C14 N1 C15 125.1(7)
C27 N1 C14 108.8(7)
C27 N1 C15 126.1(7)
C14 N2 N3 102.2(7)
C27 N3 C11 128.2(6)
C27 N3 N2 114.3(7)
N2 N3 C11 117.2(6)
C30 N4 C8 127.5(6)
C30 N4 N5 114.7(7)
N5 N4 C8 117.6(6)
C2 N5 N4 102.3(7)
C2 N6 C3 125.0(8)
C30 N6 C2 109.8(7)
C30 N6 C3 125.2(7)
C7 N7 C26 128.7(6)
C7 N7 N9 114.7(6)
N9 N7 C26 116.4(6)
C7 N8 C20 109.8(6)
C7 N8 C21 124.1(6)
C20 N8 C21 126.0(6)
C20 N9 N7 101.3(6)
C10 N10 C1 128.4(6)
C10 N10 N12 113.2(6)
N12 N10 C1 118.1(6)
C10 N11 C32 108.4(8)
C10 N11 C33 126.2(7)
C32 N11 C33 125.3(8)
C32 N12 N10 102.1(7)
C7 Ag1 Ag2 125.19(19)
C7 Ag1 I1 111.54(19)
C7 Ag1 I2 108.61(19)
C7 Ag1 I3 123.15(19)
I1 Ag1 Ag2 58.16(2)
I1 Ag1 I2 115.24(2)
I2 Ag1 Ag2 57.32(2)
I3 Ag1 Ag2 111.27(3)
I3 Ag1 I1 102.47(3)
I3 Ag1 I2 95.25(2)
C10 Ag2 Ag1 121.8(2)
C10 Ag2 I1 109.1(2)
C10 Ag2 I2 106.3(2)
C10 Ag2 I4 127.8(2)
I1 Ag2 Ag1 58.39(2)
I1 Ag2 I2 118.95(3)
I2 Ag2 Ag1 60.81(2)
I4 Ag2 Ag1 110.35(2)
I4 Ag2 I1 96.24(3)
I4 Ag2 I2 99.27(3)
C27 Ag3 Ag4 124.6(2)
C27 Ag3 I1 123.1(2)
C27 Ag3 I3 97.8(2)
C27 Ag3 I4 121.9(2)
Ag4 Ag3 I3 56.91(2)
I1 Ag3 Ag4 109.44(3)
I1 Ag3 I3 97.25(3)
I1 Ag3 I4 98.38(3)
I4 Ag3 Ag4 60.17(2)
I4 Ag3 I3 116.86(3)
C30 Ag4 Ag3 120.3(2)
C30 Ag4 I2 128.5(2)
C30 Ag4 I3 107.3(2)
C30 Ag4 I4 106.6(2)
I2 Ag4 Ag3 111.14(3)
I2 Ag4 I3 97.23(3)
I2 Ag4 I4 99.40(3)
I3 Ag4 Ag3 62.63(2)
I3 Ag4 I4 118.88(3)
I4 Ag4 Ag3 56.47(2)
Ag2 I1 Ag1 63.45(2)
Ag3 I1 Ag1 76.09(2)
Ag3 I1 Ag2 75.24(2)
Ag2 I2 Ag1 61.86(2)
Ag4 I2 Ag1 74.70(2)
Ag4 I2 Ag2 74.93(2)
Ag1 I3 Ag3 72.90(2)
Ag1 I3 Ag4 75.96(2)
Ag4 I3 Ag3 60.47(2)
Ag2 I4 Ag4 73.38(2)
Ag3 I4 Ag2 75.41(2)
Ag3 I4 Ag4 63.37(2)

loop_
_geom_bond_atom_site_label_1
_geom_bond_atom_site_label_2
_geom_bond_distance
C1 N10 1.426(10)
C2 H2 0.9300
C2 N5 1.279(12)
C2 N6 1.356(12)
C3 H3A 0.9700
C3 H3B 0.9700
C3 C4 1.482(12)
C3 N6 1.483(12)
C4 H4A 0.9700
C4 H4B 0.9700
C4 C5 1.504(16)
C5 H5A 0.9700
C5 H5B 0.9700
C5 C6 1.393(18)
C6 H6A 0.9600
C6 H6B 0.9600
C6 H6C 0.9600
C7 N7 1.326(9)
C7 N8 1.349(9)
C8 C9 1.382(12)
C8 N4 1.424(10)
C9 H9 0.9300
C9 C31 1.347(14)
C10 N10 1.344(10)
C10 N11 1.355(10)
C11 C12 1.389(12)
C11 N3 1.443(10)
C12 H12 0.9300
C13 H27 0.9300
C13 C28 1.363(13)
C14 H14 0.9300
C14 N1 1.362(12)
C14 N2 1.267(12)
C15 H15A 0.9700
C15 H15B 0.9700
C15 C16 1.456(13)
C15 N1 1.486(11)
C16 H16A 0.9700
C16 H16B 0.9700
C16 C17 1.548(18)
C17 H17A 0.9700
C17 H17B 0.9700
C17 C18 1.385(17)
C18 H18A 0.9600
C18 H18B 0.9600
C18 H18C 0.9600
C19 H7 0.9300
C19 C8 1.389(11)
C19 C11 1.372(11)
C20 H20 0.9300
C20 N8 1.354(10)
C20 N9 1.317(10)
C21 H21A 0.9700
C21 H21B 0.9700
C21 C22 1.498(10)
C21 N8 1.480(9)
C22 H22A 0.9700
C22 H22B 0.9700
C22 C23 1.492(12)
C23 H23A 0.9700
C23 H23B 0.9700
C23 C24 1.457(13)
C24 H24A 0.9600
C24 H24B 0.9600
C24 H24C 0.9600
C25 H25 0.9300
C25 C1 1.385(11)
C25 C26 1.377(11)
C26 C13 1.379(11)
C26 N7 1.438(9)
C27 N1 1.334(10)
C27 N3 1.337(10)
C28 H28 0.9300
C28 C29 1.371(14)
C29 H29 0.9300
C29 C1 1.374(12)
C30 N4 1.325(10)
C30 N6 1.351(10)
C31 H10 0.9300
C31 C12 1.392(14)
C32 H32 0.9300
C32 N11 1.355(11)
C32 N12 1.265(12)
C33 H33A 0.9700
C33 H33B 0.9700
C33 C34 1.497(14)
C33 N11 1.458(12)
C34 H34A 0.9700
C34 H34B 0.9700
C34 C35 1.490(16)
C35 H35A 0.9700
C35 H35B 0.9700
C35 C36 1.475(16)
C36 H36A 0.9600
C36 H36B 0.9600
C36 H36C 0.9600
N2 N3 1.374(9)
N4 N5 1.389(9)
N7 N9 1.396(9)
N10 N12 1.404(9)
Ag1 C7 2.185(7)
Ag1 Ag2 3.0882(10)
Ag1 I1 2.9400(9)
Ag1 I2 3.0575(9)
Ag1 I3 2.8492(7)
Ag2 C10 2.190(8)
Ag2 I1 2.9326(9)
Ag2 I2 2.9479(9)
Ag2 I4 2.9001(9)
Ag3 C27 2.189(8)
Ag3 Ag4 3.0883(10)
Ag3 I1 2.8580(8)
Ag3 I3 3.1519(10)
Ag3 I4 2.8799(10)
Ag4 C30 2.189(8)
Ag4 I2 2.8443(8)
Ag4 I3 2.9735(9)
Ag4 I4 2.9970(10)

loop_
_geom_torsion_atom_site_label_1
_geom_torsion_atom_site_label_2
_geom_torsion_atom_site_label_3
_geom_torsion_atom_site_label_4
_geom_torsion
C1 C25 C26 C13 0.1(12)
C1 C25 C26 N7 179.8(7)
C1 N10 N12 C32 175.3(8)
C3 C4 C5 C6 86(3)
C4 C3 N6 C2 -100.6(12)
C4 C3 N6 C30 79.8(12)
C7 N7 N9 C20 -1.0(9)
C7 Ag1 Ag2 C10 1.2(3)
C7 Ag1 Ag2 I1 95.2(2)
C7 Ag1 Ag2 I2 -90.7(2)
C7 Ag1 Ag2 I4 179.9(2)
C7 Ag1 I1 Ag2 -119.0(2)
C7 Ag1 I1 Ag3 160.8(2)
C7 Ag1 I2 Ag2 120.43(19)
C7 Ag1 I2 Ag4 -158.73(19)
C7 Ag1 I3 Ag3 -151.3(2)
C7 Ag1 I3 Ag4 145.7(2)
C8 C9 C31 C12 1.6(16)
C8 C19 C11 C12 -0.5(12)
C8 C19 C11 N3 -176.6(7)
C8 N4 N5 C2 176.0(8)
C9 C8 N4 C30 134.7(9)
C9 C8 N4 N5 -39.4(11)
C9 C31 C12 C11 -2.9(16)
C10 N10 N12 C32 0.4(9)
C10 Ag2 I1 Ag1 116.2(2)
C10 Ag2 I1 Ag3 -162.2(2)
C10 Ag2 I2 Ag1 -117.8(2)
C10 Ag2 I2 Ag4 161.8(2)
C10 Ag2 I4 Ag3 148.4(3)
C10 Ag2 I4 Ag4 -145.6(3)
C11 C19 C8 C9 -0.9(12)
C11 C19 C8 N4 178.0(7)
C12 C11 N3 C27 -140.2(9)
C12 C11 N3 N2 33.6(11)
C13 C26 N7 C7 -141.9(9)
C13 C26 N7 N9 33.0(11)
C13 C28 C29 C1 3(2)
C14 N2 N3 C11 -174.3(8)
C14 N2 N3 C27 0.3(11)
C15 C16 C17 C18 85(2)
C16 C15 N1 C14 92.4(16)
C16 C15 N1 C27 -87.2(15)
C19 C8 C9 C31 0.3(14)
C19 C8 N4 C30 -44.2(12)
C19 C8 N4 N5 141.6(8)
C19 C11 C12 C31 2.3(14)
C19 C11 N3 C27 36.1(12)
C19 C11 N3 N2 -150.1(8)
C21 C22 C23 C24 176.7(9)
C22 C21 N8 C7 86.7(9)
C22 C21 N8 C20 -87.7(10)
C25 C1 N10 C10 -33.9(12)
C25 C1 N10 N12 152.0(7)
C25 C26 C13 C28 2.5(15)
C25 C26 N7 C7 38.4(12)
C25 C26 N7 N9 -146.7(7)
C26 C13 C28 C29 -4.3(19)
C26 C25 C1 C29 -1.0(13)
C26 C25 C1 N10 177.4(7)
C26 N7 N9 C20 -176.7(7)
C27 Ag3 Ag4 C30 -19.6(4)
C27 Ag3 Ag4 I2 162.5(3)
C27 Ag3 Ag4 I3 75.3(3)
C27 Ag3 Ag4 I4 -110.2(3)
C27 Ag3 I1 Ag1 -128.2(3)
C27 Ag3 I1 Ag2 166.0(3)
C27 Ag3 I3 Ag1 150.2(2)
C27 Ag3 I3 Ag4 -126.6(2)
C27 Ag3 I4 Ag2 -167.1(2)
C27 Ag3 I4 Ag4 114.5(2)
C28 C29 C1 C25 -0.7(17)
C28 C29 C1 N10 -179.2(10)
C29 C1 N10 C10 144.6(9)
C29 C1 N10 N12 -29.5(12)
C30 N4 N5 C2 1.1(10)
C30 Ag4 I2 Ag1 148.8(3)
C30 Ag4 I2 Ag2 -146.9(3)
C30 Ag4 I3 Ag1 -166.2(2)
C30 Ag4 I3 Ag3 115.7(2)
C30 Ag4 I4 Ag2 162.6(2)
C30 Ag4 I4 Ag3 -115.7(2)
C33 C34 C35 C36 62(2)
C34 C33 N11 C10 90.9(12)
C34 C33 N11 C32 -90.1(13)
N1 C14 N2 N3 -0.6(11)
N1 C15 C16 C17 168.4(15)
N1 C27 N3 C11 174.0(7)
N1 C27 N3 N2 0.1(9)
N2 C14 N1 C15 -178.9(8)
N2 C14 N1 C27 0.7(12)
N3 C11 C12 C31 178.5(8)
N3 C27 N1 C14 -0.4(9)
N3 C27 N1 C15 179.2(8)
N4 C8 C9 C31 -178.6(9)
N4 C30 N6 C2 0.3(10)
N4 C30 N6 C3 179.9(8)
N5 C2 N6 C3 -179.3(8)
N5 C2 N6 C30 0.4(12)
N6 C2 N5 N4 -0.8(11)
N6 C3 C4 C5 169.0(13)
N6 C30 N4 C8 -175.2(8)
N6 C30 N4 N5 -0.9(10)
N7 C7 N8 C20 -0.8(8)
N7 C7 N8 C21 -176.0(7)
N7 C26 C13 C28 -177.2(10)
N8 C7 N7 C26 176.2(7)
N8 C7 N7 N9 1.2(8)
N8 C20 N9 N7 0.4(9)
N8 C21 C22 C23 71.4(9)
N9 C20 N8 C7 0.2(9)
N9 C20 N8 C21 175.3(7)
N10 C10 N11 C32 0.4(9)
N10 C10 N11 C33 179.5(8)
N11 C10 N10 C1 -174.8(7)
N11 C10 N10 N12 -0.5(9)
N11 C32 N12 N10 -0.1(10)
N11 C33 C34 C35 73.0(16)
N12 C32 N11 C10 -0.2(11)
N12 C32 N11 C33 -179.3(9)
Ag1 C7 N7 C26 -5.0(12)
Ag1 C7 N7 N9 -180.0(5)
Ag1 C7 N8 C20 -179.8(6)
Ag1 C7 N8 C21 5.1(10)
Ag1 Ag2 C10 N10 15.6(9)
Ag1 Ag2 C10 N11 -168.9(6)
Ag1 Ag2 I1 Ag3 81.59(2)
Ag1 Ag2 I2 Ag4 -80.45(2)
Ag1 Ag2 I4 Ag3 -30.31(3)
Ag1 Ag2 I4 Ag4 35.75(3)
Ag2 C10 N10 C1 1.4(12)
Ag2 C10 N10 N12 175.7(6)
Ag2 C10 N11 C32 -176.1(6)
Ag2 C10 N11 C33 2.9(12)
Ag2 Ag1 C7 N7 -15.7(8)
Ag2 Ag1 C7 N8 162.9(5)
Ag2 Ag1 I1 Ag3 -80.23(2)
Ag2 Ag1 I2 Ag4 80.83(2)
Ag2 Ag1 I3 Ag3 35.49(3)
Ag2 Ag1 I3 Ag4 -27.47(3)
Ag3 C27 N1 C14 174.7(7)
Ag3 C27 N1 C15 -5.7(11)
Ag3 C27 N3 C11 -0.8(13)
Ag3 C27 N3 N2 -174.8(6)
Ag3 Ag4 C30 N4 32.7(9)
Ag3 Ag4 C30 N6 -154.1(7)
Ag3 Ag4 I2 Ag1 -33.59(3)
Ag3 Ag4 I2 Ag2 30.78(3)
Ag3 Ag4 I3 Ag1 78.07(2)
Ag3 Ag4 I4 Ag2 -81.70(3)
Ag4 C30 N4 C8 -0.7(13)
Ag4 C30 N4 N5 173.6(6)
Ag4 C30 N6 C2 -174.5(7)
Ag4 C30 N6 C3 5.1(13)
Ag4 Ag3 C27 N1 178.2(6)
Ag4 Ag3 C27 N3 -8.1(9)
Ag4 Ag3 I1 Ag1 33.38(3)
Ag4 Ag3 I1 Ag2 -32.36(3)
Ag4 Ag3 I3 Ag1 -83.25(2)
Ag4 Ag3 I4 Ag2 78.46(2)
I1 Ag1 C7 N7 49.7(7)
I1 Ag1 C7 N8 -131.6(6)
I1 Ag1 Ag2 C10 -94.1(3)
I1 Ag1 Ag2 I2 174.13(3)
I1 Ag1 Ag2 I4 84.72(3)
I1 Ag1 I2 Ag2 -5.51(2)
I1 Ag1 I2 Ag4 75.32(3)
I1 Ag1 I3 Ag3 -24.92(2)
I1 Ag1 I3 Ag4 -87.88(3)
I1 Ag2 C10 N10 -48.4(8)
I1 Ag2 C10 N11 127.0(6)
I1 Ag2 I2 Ag1 5.71(3)
I1 Ag2 I2 Ag4 -74.73(3)
I1 Ag2 I4 Ag3 28.24(2)
I1 Ag2 I4 Ag4 94.30(2)
I1 Ag3 C27 N1 -23.0(8)
I1 Ag3 C27 N3 150.7(7)
I1 Ag3 Ag4 C30 179.1(3)
I1 Ag3 Ag4 I2 1.26(5)
I1 Ag3 Ag4 I3 -85.98(3)
I1 Ag3 Ag4 I4 88.61(3)
I1 Ag3 I3 Ag1 25.25(2)
I1 Ag3 I3 Ag4 108.51(3)
I1 Ag3 I4 Ag2 -29.20(3)
I1 Ag3 I4 Ag4 -107.65(3)
I2 Ag1 C7 N7 -78.3(7)
I2 Ag1 C7 N8 100.3(6)
I2 Ag1 Ag2 C10 91.8(3)
I2 Ag1 Ag2 I1 -174.13(3)
I2 Ag1 Ag2 I4 -89.41(3)
I2 Ag1 I1 Ag2 5.46(2)
I2 Ag1 I1 Ag3 -74.77(3)
I2 Ag1 I3 Ag3 92.40(2)
I2 Ag1 I3 Ag4 29.44(2)
I2 Ag2 C10 N10 81.0(8)
I2 Ag2 C10 N11 -103.5(7)
I2 Ag2 I1 Ag1 -5.86(3)
I2 Ag2 I1 Ag3 75.73(3)
I2 Ag2 I4 Ag3 -92.51(3)
I2 Ag2 I4 Ag4 -26.44(2)
I2 Ag4 C30 N4 -149.9(7)
I2 Ag4 C30 N6 23.4(9)
I2 Ag4 I3 Ag1 -32.03(2)
I2 Ag4 I3 Ag3 -110.10(3)
I2 Ag4 I4 Ag2 27.50(3)
I2 Ag4 I4 Ag3 109.20(3)
I3 Ag1 C7 N7 172.1(6)
I3 Ag1 C7 N8 -9.3(7)
I3 Ag1 Ag2 C10 174.2(3)
I3 Ag1 Ag2 I1 -91.77(3)
I3 Ag1 Ag2 I2 82.36(3)
I3 Ag1 Ag2 I4 -7.05(4)
I3 Ag1 I1 Ag2 107.46(3)
I3 Ag1 I1 Ag3 27.23(3)
I3 Ag1 I2 Ag2 -111.95(3)
I3 Ag1 I2 Ag4 -31.12(2)
I3 Ag3 C27 N1 -127.0(7)
I3 Ag3 C27 N3 46.7(8)
I3 Ag3 Ag4 C30 -94.9(3)
I3 Ag3 Ag4 I2 87.23(3)
I3 Ag3 Ag4 I4 174.59(3)
I3 Ag3 I1 Ag1 -24.02(2)
I3 Ag3 I1 Ag2 -89.76(2)
I3 Ag3 I4 Ag2 73.38(3)
I3 Ag3 I4 Ag4 -5.08(2)
I3 Ag4 C30 N4 -35.3(9)
I3 Ag4 C30 N6 138.0(7)
I3 Ag4 I2 Ag1 29.81(2)
I3 Ag4 I2 Ag2 94.17(2)
I3 Ag4 I4 Ag2 -76.21(3)
I3 Ag4 I4 Ag3 5.49(3)
I4 Ag2 C10 N10 -162.9(6)
I4 Ag2 C10 N11 12.5(8)
I4 Ag2 I1 Ag1 -110.08(3)
I4 Ag2 I1 Ag3 -28.50(3)
I4 Ag2 I2 Ag1 108.20(3)
I4 Ag2 I2 Ag4 27.75(3)
I4 Ag3 C27 N1 104.6(6)
I4 Ag3 C27 N3 -81.7(8)
I4 Ag3 Ag4 C30 90.5(3)
I4 Ag3 Ag4 I2 -87.35(3)
I4 Ag3 Ag4 I3 -174.59(3)
I4 Ag3 I1 Ag1 94.61(3)
I4 Ag3 I1 Ag2 28.87(3)
I4 Ag3 I3 Ag1 -77.99(3)
I4 Ag3 I3 Ag4 5.26(2)
I4 Ag4 C30 N4 93.1(8)
I4 Ag4 C30 N6 -93.7(7)
I4 Ag4 I2 Ag1 -91.15(2)
I4 Ag4 I2 Ag2 -26.79(2)
I4 Ag4 I3 Ag1 72.92(3)
I4 Ag4 I3 Ag3 -5.15(2)
